data_7228753
loop_
_publ_author_name
'Song, Jiang-Feng'
'Luo, Jing-Jing'
'Jia, Ying-Ying'
'Xin, Li-Dong'
'Lin, Zhi-Zhu'
'Zhou, Rui-Sha'

_publ_section_title
;
 Solvent-induced construction of two zinc supramolecular isomers:
 synthesis, framework flexibility, sensing properties, and adsorption of
 dye molecules
;
_journal_issue 58
_journal_name_full 'RSC Adv.'
_journal_page_first 36575
_journal_paper_doi 10.1039/C7RA05049F
_journal_volume 7
_journal_year 2017
_chemical_formula_sum 'C13 H9 N O5 Zn'
_chemical_formula_weight 324.60
_chemical_name_systematic
; 
 ? 
;
_space_group_IT_number 148
_symmetry_cell_setting trigonal
_symmetry_space_group_name_Hall '-R 3'
_symmetry_space_group_name_H-M 'R -3 :H'
_atom_sites_solution_hydrogens geom
_atom_sites_solution_primary direct
_atom_sites_solution_secondary difmap
_audit_creation_method SHELXL-97
_audit_update_record
;
2017-03-15 deposited with the CCDC.
2017-07-13 downloaded from the CCDC.
;
_cell_angle_alpha 90.00
_cell_angle_beta 90.00
_cell_angle_gamma 120.00
_cell_formula_units_Z 18
_cell_length_a 31.2060(7)
_cell_length_b 31.2060(7)
_cell_length_c 10.5025(3)
_cell_measurement_reflns_used 3493
_cell_measurement_temperature 293(2)
_cell_measurement_theta_max 25.10
_cell_measurement_theta_min 3.34
_cell_volume 8857.3(4)
_computing_cell_refinement 'Bruker XSCANS'
_computing_data_collection 'Bruker XSCANS'
_computing_data_reduction 'Bruker SHELXTL'
_computing_molecular_graphics 'Bruker SHELXTL'
_computing_publication_material 'Bruker SHELXTL'
_computing_structure_refinement 'SHELXL-97 (Sheldrick, 1997)'
_computing_structure_solution 'SHELXS-97 (Sheldrick, 1990)'
_diffrn_ambient_temperature 293(2)
_diffrn_measured_fraction_theta_full 0.998
_diffrn_measured_fraction_theta_max 0.998
_diffrn_measurement_device_type 'CCD area detector'
_diffrn_measurement_method 'phi and omega scans'
_diffrn_radiation_monochromator graphite
_diffrn_radiation_source 'fine-focus sealed tube'
_diffrn_radiation_type MoK\a
_diffrn_radiation_wavelength 0.71073
_diffrn_reflns_av_R_equivalents 0.0314
_diffrn_reflns_av_sigmaI/netI 0.0505
_diffrn_reflns_limit_h_max 33
_diffrn_reflns_limit_h_min -28
_diffrn_reflns_limit_k_max 23
_diffrn_reflns_limit_k_min -37
_diffrn_reflns_limit_l_max 12
_diffrn_reflns_limit_l_min -12
_diffrn_reflns_number 7320
_diffrn_reflns_theta_full 25.10
_diffrn_reflns_theta_max 25.10
_diffrn_reflns_theta_min 3.34
_exptl_absorpt_coefficient_mu 1.259
_exptl_absorpt_correction_T_max 0.8636
_exptl_absorpt_correction_T_min 0.7868
_exptl_absorpt_correction_type empirical
_exptl_crystal_colour White
_exptl_crystal_density_diffrn 1.095
_exptl_crystal_density_method 'not measured'
_exptl_crystal_description Block
_exptl_crystal_F_000 2951
_exptl_crystal_size_max 0.20
_exptl_crystal_size_mid 0.15
_exptl_crystal_size_min 0.12
_refine_diff_density_max 0.267
_refine_diff_density_min -0.306
_refine_diff_density_rms 0.059
_refine_ls_extinction_method none
_refine_ls_goodness_of_fit_ref 0.862
_refine_ls_hydrogen_treatment mixed
_refine_ls_matrix_type full
_refine_ls_number_parameters 181
_refine_ls_number_reflns 3493
_refine_ls_number_restraints 0
_refine_ls_restrained_S_all 0.862
_refine_ls_R_factor_all 0.0495
_refine_ls_R_factor_gt 0.0361
_refine_ls_shift/su_max 0.001
_refine_ls_shift/su_mean 0.000
_refine_ls_structure_factor_coef Fsqd
_refine_ls_weighting_details 'calc w=1/[\s^2^(Fo^2^)+(0.1000P)^2^+0.0000P] where P=(Fo^2^+2Fc^2^)/3'
_refine_ls_weighting_scheme calc
_refine_ls_wR_factor_gt 0.1128
_refine_ls_wR_factor_ref 0.1290
_reflns_number_gt 2841
_reflns_number_total 3493
_reflns_threshold_expression >2sigma(I)
_cod_data_source_file c7ra05049f2.cif
_cod_data_source_block s
_cod_depositor_comments
;
The following automatic conversions were performed:

'_symmetry_cell_setting' value 'Trigonal' changed to 'trigonal'
according to
/home/data/users/saulius/crontab/automatic-downloads/rss-feeds/RSC/lib/dictionaries/cif_core.dic
dictionary named 'cif_core.dic' version 2.4.2 from 2011-04-26.

'_exptl_absorpt_correction_type' value 'Empirical' changed to
'empirical' according to
/home/data/users/saulius/crontab/automatic-downloads/rss-feeds/RSC/lib/dictionaries/cif_core.dic
dictionary named 'cif_core.dic' version 2.4.2 from 2011-04-26.

Automatic conversion script
Id: cif_fix_values 4973 2017-02-22 13:04:09Z antanas 
;
_cod_original_sg_symbol_H-M R-3
_cod_database_code 7228753

loop_
_symmetry_equiv_pos_as_xyz
'x, y, z'
'-y, x-y, z'
'-x+y, -x, z'
'x+2/3, y+1/3, z+1/3'
'-y+2/3, x-y+1/3, z+1/3'
'-x+y+2/3, -x+1/3, z+1/3'
'x+1/3, y+2/3, z+2/3'
'-y+1/3, x-y+2/3, z+2/3'
'-x+y+1/3, -x+2/3, z+2/3'
'-x, -y, -z'
'y, -x+y, -z'
'x-y, x, -z'
'-x+2/3, -y+1/3, -z+1/3'
'y+2/3, -x+y+1/3, -z+1/3'
'x-y+2/3, x+1/3, -z+1/3'
'-x+1/3, -y+2/3, -z+2/3'
'y+1/3, -x+y+2/3, -z+2/3'
'x-y+1/3, x+2/3, -z+2/3'

loop_
_atom_site_label
_atom_site_type_symbol
_atom_site_fract_x
_atom_site_fract_y
_atom_site_fract_z
_atom_site_U_iso_or_equiv
_atom_site_adp_type
_atom_site_occupancy
_atom_site_symmetry_multiplicity
_atom_site_calc_flag
_atom_site_refinement_flags
Zn1 Zn -0.017432(12) 0.315599(12) 0.18922(3) 0.02481(16) Uani 1 1 d .
O1 O -0.03936(9) 0.21252(8) -0.0869(2) 0.0503(7) Uani 1 1 d .
O1W O -0.07952(8) 0.31028(8) 0.08231(19) 0.0355(5) Uani 1 1 d .
H1 H -0.0849 0.3321 0.1213 0.043 Uiso 1 1 d R
H2 H -0.0744 0.3162 0.0118 0.043 Uiso 1 1 d R
O2 O -0.00675(7) 0.28476(7) 0.01688(16) 0.0263(5) Uani 1 1 d .
O3 O -0.27841(7) 0.02514(7) 0.51736(18) 0.0296(5) Uani 1 1 d .
O4 O -0.27371(7) 0.04312(7) 0.72451(18) 0.0326(5) Uani 1 1 d .
N1 N -0.05980(9) 0.23919(9) 0.2262(2) 0.0276(6) Uani 1 1 d .
C1 C -0.03528(11) 0.23768(11) 0.0078(3) 0.0308(7) Uani 1 1 d .
C2 C -0.06521(12) 0.21149(11) 0.1241(3) 0.0329(7) Uani 1 1 d .
C3 C -0.09648(14) 0.16066(12) 0.1260(3) 0.0510(10) Uani 1 1 d .
H2A H -0.1014 0.1420 0.0528 0.061 Uiso 1 1 calc R
C4 C -0.12020(14) 0.13819(12) 0.2379(3) 0.0511(10) Uani 1 1 d .
H3 H -0.1419 0.1042 0.2401 0.061 Uiso 1 1 calc R
C5 C -0.11170(11) 0.16624(11) 0.3469(3) 0.0336(7) Uani 1 1 d .
C6 C -0.08198(11) 0.21737(11) 0.3349(3) 0.0319(7) Uani 1 1 d .
H5 H -0.0774 0.2371 0.4057 0.038 Uiso 1 1 calc R
C7 C -0.13250(11) 0.14345(11) 0.4725(3) 0.0315(7) Uani 1 1 d .
C8 C -0.18145(11) 0.10626(11) 0.4841(3) 0.0288(7) Uani 1 1 d .
H8 H -0.2013 0.0947 0.4120 0.035 Uiso 1 1 calc R
C9 C -0.20112(11) 0.08602(10) 0.6028(3) 0.0266(6) Uani 1 1 d .
C10 C -0.17094(12) 0.10245(12) 0.7094(3) 0.0355(7) Uani 1 1 d .
H11 H -0.1837 0.0889 0.7888 0.043 Uiso 1 1 calc R
C11 C -0.12187(12) 0.13907(13) 0.6978(3) 0.0439(9) Uani 1 1 d .
H9 H -0.1015 0.1496 0.7692 0.053 Uiso 1 1 calc R
C12 C -0.10322(12) 0.15988(12) 0.5811(3) 0.0401(8) Uani 1 1 d .
H10 H -0.0705 0.1853 0.5746 0.048 Uiso 1 1 calc R
C13 C -0.25494(10) 0.04864(10) 0.6164(3) 0.0252(6) Uani 1 1 d .

loop_
_atom_site_aniso_label
_atom_site_aniso_U_11
_atom_site_aniso_U_22
_atom_site_aniso_U_33
_atom_site_aniso_U_23
_atom_site_aniso_U_13
_atom_site_aniso_U_12
Zn1 0.0304(2) 0.0262(2) 0.0168(2) -0.00003(13) -0.00023(13) 0.01338(16)
O1 0.0744(17) 0.0322(12) 0.0242(11) -0.0047(10) 0.0139(12) 0.0115(12)
O1W 0.0443(13) 0.0451(13) 0.0204(11) -0.0057(9) -0.0025(9) 0.0248(11)
O2 0.0315(11) 0.0249(11) 0.0177(10) -0.0008(8) 0.0023(8) 0.0103(9)
O3 0.0268(11) 0.0388(12) 0.0194(10) -0.0026(9) -0.0002(9) 0.0135(9)
O4 0.0339(11) 0.0343(12) 0.0212(11) 0.0000(9) 0.0069(9) 0.0108(10)
N1 0.0317(13) 0.0276(13) 0.0212(12) 0.0002(10) 0.0037(11) 0.0131(11)
C1 0.0374(17) 0.0308(17) 0.0208(15) 0.0023(13) 0.0039(13) 0.0144(14)
C2 0.0389(18) 0.0322(17) 0.0223(15) -0.0006(13) 0.0041(14) 0.0137(14)
C3 0.071(3) 0.0307(18) 0.0290(18) -0.0022(15) 0.0143(17) 0.0088(18)
C4 0.068(3) 0.0276(17) 0.0308(18) -0.0011(15) 0.0135(17) 0.0035(17)
C5 0.0334(17) 0.0308(17) 0.0275(16) 0.0008(13) 0.0045(14) 0.0093(14)
C6 0.0348(17) 0.0350(17) 0.0197(15) -0.0001(13) 0.0072(13) 0.0129(14)
C7 0.0349(17) 0.0318(16) 0.0205(14) 0.0007(13) 0.0045(13) 0.0113(14)
C8 0.0327(16) 0.0322(16) 0.0173(14) -0.0020(12) -0.0024(12) 0.0131(14)
C9 0.0344(16) 0.0270(15) 0.0191(14) -0.0007(12) 0.0005(12) 0.0159(13)
C10 0.0380(18) 0.0419(18) 0.0186(14) 0.0020(13) -0.0002(13) 0.0140(15)
C11 0.0353(18) 0.053(2) 0.0262(16) -0.0024(16) -0.0084(15) 0.0096(16)
C12 0.0329(17) 0.0390(19) 0.0347(17) -0.0005(15) -0.0003(15) 0.0078(15)
C13 0.0310(16) 0.0275(15) 0.0191(14) 0.0035(12) -0.0004(12) 0.0161(13)

loop_
_atom_type_symbol
_atom_type_description
_atom_type_scat_dispersion_real
_atom_type_scat_dispersion_imag
_atom_type_scat_source
C C 0.0033 0.0016 'International Tables Vol C Tables 4.2.6.8 and 6.1.1.4'
H H 0.0000 0.0000 'International Tables Vol C Tables 4.2.6.8 and 6.1.1.4'
N N 0.0061 0.0033 'International Tables Vol C Tables 4.2.6.8 and 6.1.1.4'
O O 0.0106 0.0060 'International Tables Vol C Tables 4.2.6.8 and 6.1.1.4'
Zn Zn 0.2839 1.4301 'International Tables Vol C Tables 4.2.6.8 and 6.1.1.4'

loop_
_geom_angle_atom_site_label_1
_geom_angle_atom_site_label_2
_geom_angle_atom_site_label_3
_geom_angle
_geom_angle_site_symmetry_1
_geom_angle_site_symmetry_3
O3 Zn1 O4 85.65(8) 18 11_556
O3 Zn1 N1 173.77(9) 18 .
O4 Zn1 N1 89.48(9) 11_556 .
O3 Zn1 O2 87.35(8) 18 6_455
O4 Zn1 O2 97.53(7) 11_556 6_455
N1 Zn1 O2 97.15(8) . 6_455
O3 Zn1 O2 97.88(7) 18 .
O4 Zn1 O2 91.85(8) 11_556 .
N1 Zn1 O2 78.38(8) . .
O2 Zn1 O2 169.60(5) 6_455 .
O3 Zn1 O1W 95.72(8) 18 .
O4 Zn1 O1W 173.94(8) 11_556 .
N1 Zn1 O1W 88.73(9) . .
O2 Zn1 O1W 88.44(7) 6_455 .
O2 Zn1 O1W 82.12(7) . .
Zn1 O1W H1 102.1 . .
Zn1 O1W H2 114.3 . .
H1 O1W H2 111.3 . .
C1 O2 Zn1 123.44(17) . 8_554
C1 O2 Zn1 113.56(17) . .
Zn1 O2 Zn1 115.12(9) 8_554 .
C13 O3 Zn1 126.93(18) . 17_445
C13 O4 Zn1 131.63(19) . 12_556
C2 N1 C6 119.5(3) . .
C2 N1 Zn1 112.97(18) . .
C6 N1 Zn1 127.5(2) . .
O1 C1 O2 125.4(3) . .
O1 C1 C2 118.0(3) . .
O2 C1 C2 116.6(2) . .
N1 C2 C3 121.3(3) . .
N1 C2 C1 117.2(3) . .
C3 C2 C1 121.5(3) . .
C4 C3 C2 119.0(3) . .
C4 C3 H2A 120.5 . .
C2 C3 H2A 120.5 . .
C3 C4 C5 119.9(3) . .
C3 C4 H3 120.0 . .
C5 C4 H3 120.0 . .
C4 C5 C6 117.2(3) . .
C4 C5 C7 122.2(3) . .
C6 C5 C7 120.7(3) . .
N1 C6 C5 122.7(3) . .
N1 C6 H5 118.6 . .
C5 C6 H5 118.6 . .
C8 C7 C12 118.9(3) . .
C8 C7 C5 120.9(3) . .
C12 C7 C5 120.2(3) . .
C7 C8 C9 120.6(3) . .
C7 C8 H8 119.7 . .
C9 C8 H8 119.7 . .
C10 C9 C8 119.4(3) . .
C10 C9 C13 120.1(3) . .
C8 C9 C13 120.5(3) . .
C9 C10 C11 120.1(3) . .
C9 C10 H11 120.0 . .
C11 C10 H11 120.0 . .
C12 C11 C10 120.1(3) . .
C12 C11 H9 120.0 . .
C10 C11 H9 120.0 . .
C11 C12 C7 120.9(3) . .
C11 C12 H10 119.6 . .
C7 C12 H10 119.6 . .
O4 C13 O3 124.6(3) . .
O4 C13 C9 117.4(2) . .
O3 C13 C9 118.0(2) . .

loop_
_geom_bond_atom_site_label_1
_geom_bond_atom_site_label_2
_geom_bond_distance
_geom_bond_site_symmetry_2
Zn1 O3 2.036(2) 18
Zn1 O4 2.0786(19) 11_556
Zn1 N1 2.105(2) .
Zn1 O2 2.1457(18) 6_455
Zn1 O2 2.1528(18) .
Zn1 O1W 2.173(2) .
O1 C1 1.234(3) .
O1W H1 0.8788 .
O1W H2 0.7608 .
O2 C1 1.285(3) .
O2 Zn1 2.1456(18) 8_554
O3 C13 1.272(3) .
O3 Zn1 2.0363(19) 17_445
O4 C13 1.250(3) .
O4 Zn1 2.0786(19) 12_556
N1 C2 1.334(4) .
N1 C6 1.333(3) .
C1 C2 1.506(4) .
C2 C3 1.386(4) .
C3 C4 1.379(4) .
C3 H2A 0.9300 .
C4 C5 1.384(4) .
C4 H3 0.9300 .
C5 C6 1.394(4) .
C5 C7 1.485(4) .
C6 H5 0.9300 .
C7 C8 1.387(4) .
C7 C12 1.389(4) .
C8 C9 1.393(4) .
C8 H8 0.9300 .
C9 C10 1.386(4) .
C9 C13 1.498(4) .
C10 C11 1.384(4) .
C10 H11 0.9300 .
C11 C12 1.373(4) .
C11 H9 0.9300 .
C12 H10 0.9300 .
